data_4501135
loop_
_publ_author_name
'Prohens, Rafel'
'Portell, Anna'
'Puigjaner, Cristina'
'Tom\`as, Salvador'
'Fujii, Kotaro'
'Harris, Kenneth D. M.'
'Alcob\'e, Xavier'
'Font-Bardia, Merc\`e'
'Barbas, Rafael'

_publ_section_title
;
 Cooperativity in Solid-State Squaramides
;
_journal_issue 9
_journal_name_full 'Crystal Growth &amp; Design'
_journal_page_first 3725
_journal_paper_doi 10.1021/cg200772e
_journal_volume 11
_journal_year 2011
_chemical_formula_sum 'C8 H7 N2 O'
_chemical_formula_weight 147.16
_chemical_name_systematic ' ?'
_space_group_IT_number 2
_symmetry_cell_setting triclinic
_symmetry_space_group_name_Hall '-P 1'
_symmetry_space_group_name_H-M 'P -1'
_audit_creation_date 2009-05-29T18:07
_audit_creation_method 'from EXP file using GSAS2CIF'
_audit_update_record ' 2009-05-29T18:07  Initial CIF as created by GSAS2CIF'
_cell_angle_alpha 93.0202(26)
_cell_angle_beta 103.1757(26)
_cell_angle_gamma 92.4776(34)
_cell_formula_units_Z 4
_cell_length_a 6.03426(25)
_cell_length_b 10.9211(5)
_cell_length_c 11.9179(6)
_cell_volume 762.43(6)
_computing_structure_refinement GSAS
_diffrn_radiation_polarisn_ratio 0.55
_diffrn_radiation_probe x-ray
_exptl_absorpt_correction_T_max 1.00000
_exptl_absorpt_correction_T_min 1.00000
_exptl_absorpt_process_details
;   GSAS Absorption/surface roughness correction: function number 0
 No correction is applied.
;
_pd_block_id 2009-05-29T18:07|SQ8B_NEW|Kotaro_Fujii|
_pd_calc_method 'Rietveld Refinement'
_pd_instr_location ' ?'
_pd_meas_2theta_range_inc 0.017
_pd_meas_2theta_range_max 69.909
_pd_meas_2theta_range_min 4.17
_pd_meas_number_of_points 3868
_pd_phase_name 'sq8 b'
_pd_proc_2theta_range_inc 0.017
_pd_proc_2theta_range_max 69.72575
_pd_proc_2theta_range_min 3.98676
_pd_proc_info_datetime 2009-05-29T18:07:10
_pd_proc_info_excluded_regions ' ?'
_pd_proc_ls_background_function
;   GSAS Background function number 7 with 36 terms.
 Linear interpolation
      1:    1932.81     2:    1483.41     3:    1423.24     4:    1278.55    
      5:    1351.30     6:    1632.29     7:    1375.77     8:    1410.17    
      9:    1262.01    10:    1059.45    11:    885.867    12:    777.232    
     13:    654.118    14:    602.445    15:    534.486    16:    539.778    
     17:    523.270    18:    403.113    19:    373.988    20:    377.487    
     21:    388.204    22:    367.595    23:    332.011    24:    305.118    
     25:    280.465    26:    265.026    27:    252.389    28:    235.924    
     29:    218.533    30:    210.059    31:    200.902    32:    200.334    
     33:    197.811    34:    184.524    35:    184.382    36:    183.946    
;
_pd_proc_ls_peak_cutoff 0.00500
_pd_proc_ls_pref_orient_corr
;   March-Dollase
 AXIS  1 Ratio=   0.92609  h= 2.000  k= 1.000  l= 0.000
 Prefered orientation correction range: Min=   0.89134, Max=   1.25866
;
_pd_proc_ls_profile_function
;
 CW Profile function number 3 with  19 terms
 Pseudovoigt profile coefficients as parameterized in
 P. Thompson, D.E. Cox & J.B. Hastings (1987). J. Appl. Cryst.,20,79-83.
 Asymmetry correction of L.W. Finger, D.E. Cox & A. P. Jephcoat (1994).
 J. Appl. Cryst.,27,892-900.
 Peak tails are ignored  where the intensity is below 0.0050 times the peak
   Aniso. broadening axis   0.0   0.0   1.0
;
_pd_proc_ls_prof_R_factor 0.0527
_pd_proc_ls_prof_wR_expected 0.0342
_pd_proc_ls_prof_wR_factor 0.0757
_pd_proc_number_of_points 3868
_pd_spec_mounting ' ?'
_refine_ls_goodness_of_fit_all 2.30
_refine_ls_matrix_type full
_refine_ls_number_parameters 167
_refine_ls_number_restraints 122
_refine_ls_R_Fsqd_factor 0.12563
_refine_ls_shift/su_max 0.09
_refine_ls_shift/su_mean 0.01
_reflns_d_resolution_high 1.349
_reflns_d_resolution_low 11.580
_reflns_limit_h_max 4
_reflns_limit_h_min 0
_reflns_limit_k_max 8
_reflns_limit_k_min -8
_reflns_limit_l_max 8
_reflns_limit_l_min -8
_reflns_number_total 1304
_cod_data_source_file cg200772e_si_003.cif
_cod_data_source_block SQ8B_NEW_publ
_cod_depositor_comments
;
The following automatic conversions were performed:

'_geom_bond_publ_flag' value 'N' changed to 'n' according to
/home/saulius/struct/CIF-dictionaries/cif_core.dic dictionary named
'cif_core.dic' version 2.4.1 from 2010-06-29 (140
times).

'_geom_angle_publ_flag' value 'N' changed to 'n' according
to /home/saulius/struct/CIF-dictionaries/cif_core.dic dictionary
named 'cif_core.dic' version 2.4.1 from 2010-06-29 (62 times).

Automatic conversion script
Id: cif_fix_values 1715 2011-07-08 13:25:40Z adriana 
;
_cod_original_cell_volume 762.42(8)
_cod_database_code 4501135
_gsas_exptl_extinct_corr_t_min 1.00000
_gsas_exptl_extinct_corr_t_max 1.00000

loop_
_symmetry_equiv_pos_site_id
_symmetry_equiv_pos_as_xyz
1 +x,+y,+z
-1 -x,-y,-z

loop_
_atom_site_type_symbol
_atom_site_label
_atom_site_fract_x
_atom_site_fract_y
_atom_site_fract_z
_atom_site_occupancy
_atom_site_thermal_displace_type
_atom_site_U_iso_or_equiv
_atom_site_symmetry_multiplicity
N N1 0.8372(4) 0.9287(10) 0.7946(6) 1.0 Uiso 0.219(9) 2
C C2 0.8540(4) 1.0504(10) 0.8050(7) 1.0 Uiso 0.219(9) 2
C C3 0.8232(4) 1.1229(8) 0.7168(9) 1.0 Uiso 0.219(9) 2
C C4 0.7723(4) 1.0644(9) 0.6129(8) 1.0 Uiso 0.219(9) 2
C C5 0.7508(4) 0.9426(9) 0.5927(6) 1.0 Uiso 0.219(9) 2
C C6 0.7852(4) 0.8735(8) 0.6874(7) 1.0 Uiso 0.219(9) 2
C C7 0.7673(6) 0.7394(7) 0.6784(7) 1.0 Uiso 0.093(4) 2
N N8 0.6482(12) 0.6879(4) 0.5660(7) 1.0 Uiso 0.093(4) 2
C C9 0.7552(14) 0.6520(4) 0.4865(6) 1.0 Uiso 0.093(4) 2
C C10 1.0021(14) 0.6491(4) 0.4895(7) 1.0 Uiso 0.093(4) 2
O O11 1.1768(15) 0.6784(5) 0.5637(9) 1.0 Uiso 0.093(4) 2
O O12 1.0401(18) 0.5628(5) 0.2921(9) 1.0 Uiso 0.093(4) 2
C C13 0.9405(14) 0.5967(4) 0.3666(7) 1.0 Uiso 0.093(4) 2
C C14 0.6954(14) 0.6024(4) 0.3698(6) 1.0 Uiso 0.093(4) 2
N N15 0.5057(14) 0.5722(4) 0.2933(6) 1.0 Uiso 0.093(4) 2
C C16 0.4950(18) 0.5287(6) 0.1740(7) 1.0 Uiso 0.093(4) 2
C C17 0.4461(13) 0.6273(5) 0.0916(6) 1.0 Uiso 0.125(7) 2
N N18 0.2283(12) 0.6434(6) 0.0476(8) 1.0 Uiso 0.125(7) 2
C C19 0.1863(14) 0.7316(8) -0.0259(6) 1.0 Uiso 0.125(7) 2
C C20 0.3449(21) 0.8041(7) -0.0583(7) 1.0 Uiso 0.125(7) 2
C C21 0.5756(19) 0.7912(5) -0.0147(10) 1.0 Uiso 0.125(7) 2
C C22 0.6255(12) 0.7003(6) 0.0621(8) 1.0 Uiso 0.148(17) 2
H H23 0.8922(5) 1.0899(14) 0.8833(8) 1.0 Uiso 0.317(14) 2
H H24 0.8369(5) 1.2127(8) 0.7279(13) 1.0 Uiso 0.317(14) 2
H H25 0.7471(5) 1.1142(11) 0.5455(9) 1.0 Uiso 0.317(14) 2
H H26 0.7126(5) 0.9044(11) 0.5140(6) 1.0 Uiso 0.317(14) 2
H H27 0.9216(8) 0.7097(9) 0.6955(11) 1.0 Uiso 0.107(5) 2
H H28 0.6855(16) 0.7114(9) 0.7354(8) 1.0 Uiso 0.107(5) 2
H H29 0.6419(25) 0.4960(13) 0.1701(10) 1.0 Uiso 0.107(5) 2
H H30 0.3742(28) 0.4633(5) 0.1510(9) 1.0 Uiso 0.107(5) 2
H H31 0.0261(16) 0.7452(12) -0.0598(8) 1.0 Uiso 0.175(11) 2
H H32 0.2960(29) 0.8667(9) -0.1133(8) 1.0 Uiso 0.175(11) 2
H H33 0.6942(25) 0.8424(6) -0.0366(14) 1.0 Uiso 0.175(11) 2
H H34 0.7848(12) 0.6854(9) 0.0966(9) 1.0 Uiso 0.175(11) 2
H H35 0.3632(15) 0.5957(32) 0.3124(12) 1.0 Uiso 0.107(5) 2
H H36 0.4837(9) 0.6972(28) 0.5422(12) 1.0 Uiso 0.107(5) 2

loop_
_atom_type_symbol
_atom_type_number_in_cell
_atom_type_scat_dispersion_real
_atom_type_scat_dispersion_imag
_atom_type_scat_Cromer_Mann_a1
_atom_type_scat_Cromer_Mann_a2
_atom_type_scat_Cromer_Mann_a3
_atom_type_scat_Cromer_Mann_a4
_atom_type_scat_Cromer_Mann_b1
_atom_type_scat_Cromer_Mann_b2
_atom_type_scat_Cromer_Mann_b3
_atom_type_scat_Cromer_Mann_b4
_atom_type_scat_Cromer_Mann_c
_atom_type_scat_source
N 8.0 0.000 0.000 12.2126 0.00570 3.13220 9.89330 2.01250 28.9975 1.16630 0.58260 -11.529 International_Tables_Vol_C
C 32.0 0.000 0.000 2.31000 20.8439 1.02000 10.2075 1.58860 0.56870 0.86500 51.6512 0.21560 International_Tables_Vol_C
O 4.0 0.000 0.000 3.04850 13.2771 2.28680 5.70110 1.54630 0.32390 0.86700 32.9089 0.25080 International_Tables_Vol_C
H 28.0 0.000 0.000 0.49300 10.5109 0.32291 26.1257 0.14019 3.14236 0.04081 57.7997 0.00304 International_Tables_Vol_C

loop_
_diffrn_radiation_wavelength
_diffrn_radiation_wavelength_wt
_diffrn_radiation_type
_diffrn_radiation_wavelength_id
1.540600 1.000 K\a~1~ 1
1.540600 0.500 K\a~2~ 2

loop_
_geom_angle_atom_site_label_1
_geom_angle_atom_site_label_2
_geom_angle_atom_site_label_3
_geom_angle
_geom_angle_site_symmetry_1
_geom_angle_site_symmetry_3
_geom_angle_publ_flag
C2 N1 C6 118.03(28) 1_555 1_555 n
N1 C2 C3 124.81(21) 1_555 1_555 n
N1 C2 H23 117.58(17) 1_555 1_555 n
C3 C2 H23 117.61(16) 1_555 1_555 n
C2 C3 C4 114.98(17) 1_555 1_555 n
C2 C3 H24 122.54(19) 1_555 1_555 n
C4 C3 H24 122.48(18) 1_555 1_555 n
C3 C4 C5 125.09(17) 1_555 1_555 n
C3 C4 H25 117.73(14) 1_555 1_555 n
C5 C4 H25 117.17(18) 1_555 1_555 n
C4 C5 C6 116.89(19) 1_555 1_555 n
C4 C5 H26 121.51(16) 1_555 1_555 n
C6 C5 H26 121.60(15) 1_555 1_555 n
N1 C6 C5 120.20(26) 1_555 1_555 n
N1 C6 C7 116.9(4) 1_555 1_555 n
C5 C6 C7 122.9(4) 1_555 1_555 n
C6 C7 N8 113.51(27) 1_555 1_555 n
C6 C7 H27 108.45(16) 1_555 1_555 n
C6 C7 H28 108.38(19) 1_555 1_555 n
N8 C7 H27 108.41(17) 1_555 1_555 n
N8 C7 H28 108.40(24) 1_555 1_555 n
H27 C7 H28 109.65(17) 1_555 1_555 n
C7 N8 C9 122.4(4) 1_555 1_555 n
C7 N8 H36 118.04(18) 1_555 1_555 n
C9 N8 H36 118.07(18) 1_555 1_555 n
N8 C9 C10 131.06(35) 1_555 1_555 n
N8 C9 C14 137.23(35) 1_555 1_555 n
C10 C9 C14 91.71(24) 1_555 1_555 n
C9 C10 O11 133.95(35) 1_555 1_555 n
C9 C10 C13 88.64(24) 1_555 1_555 n
O11 C10 C13 137.41(33) 1_555 1_555 n
C10 C13 O12 137.7(4) 1_555 1_555 n
C10 C13 C14 88.41(23) 1_555 1_555 n
O12 C13 C14 133.9(4) 1_555 1_555 n
C9 C14 C13 91.24(24) 1_555 1_555 n
C9 C14 N15 135.95(31) 1_555 1_555 n
C13 C14 N15 132.81(32) 1_555 1_555 n
C14 N15 C16 124.1(4) 1_555 1_555 n
C14 N15 H35 117.39(20) 1_555 1_555 n
C16 N15 H35 117.34(18) 1_555 1_555 n
N15 C16 C17 112.92(28) 1_555 1_555 n
N15 C16 H29 108.51(20) 1_555 1_555 n
N15 C16 H30 108.68(23) 1_555 1_555 n
C17 C16 H29 108.66(16) 1_555 1_555 n
C17 C16 H30 108.49(19) 1_555 1_555 n
H29 C16 H30 109.54(18) 1_555 1_555 n
C16 C17 N18 116.1(4) 1_555 1_555 n
C16 C17 C22 121.7(4) 1_555 1_555 n
N18 C17 C22 122.20(26) 1_555 1_555 n
C17 N18 C19 115.64(26) 1_555 1_555 n
N18 C19 C20 125.82(19) 1_555 1_555 n
N18 C19 H31 117.19(15) 1_555 1_555 n
C20 C19 H31 117.00(15) 1_555 1_555 n
C19 C20 C21 120.93(17) 1_555 1_555 n
C19 C20 H32 119.48(15) 1_555 1_555 n
C21 C20 H32 119.60(15) 1_555 1_555 n
C20 C21 C22 114.81(16) 1_555 1_555 n
C20 C21 H33 122.64(15) 1_555 1_555 n
C22 C21 H33 122.55(16) 1_555 1_555 n
C17 C22 C21 120.61(18) 1_555 1_555 n
C17 C22 H34 119.70(15) 1_555 1_555 n
C21 C22 H34 119.69(14) 1_555 1_555 n

loop_
_geom_bond_atom_site_label_1
_geom_bond_atom_site_label_2
_geom_bond_distance
_geom_bond_site_symmetry_2
_geom_bond_publ_flag
N1 C2 1.3257(31) 1_555 n
N1 C6 1.3473(31) 1_555 n
N1 H23 1.9801(34) 1_555 n
C2 N1 1.3257(31) 1_555 n
C2 C3 1.3332(31) 1_555 n
C2 H23 0.9800(8) 1_555 n
C2 H24 2.0355(35) 1_555 n
C3 C2 1.3332(31) 1_555 n
C3 C4 1.3280(17) 1_555 n
C3 H23 1.9871(34) 1_555 n
C3 H24 0.9800(8) 1_555 n
C3 H25 1.9846(8) 1_555 n
C4 C3 1.3280(17) 1_555 n
C4 C5 1.3339(31) 1_555 n
C4 H24 2.0301(26) 1_555 n
C4 H25 0.9811(8) 1_555 n
C4 H26 2.0263(34) 1_555 n
C5 C4 1.3339(31) 1_555 n
C5 C6 1.3723(31) 1_555 n
C5 H25 1.984(4) 1_555 n
C5 H26 0.9800(8) 1_555 n
C6 N1 1.3473(31) 1_555 n
C6 C5 1.3723(31) 1_555 n
C6 C7 1.4594(31) 1_555 n
C6 H26 2.0622(34) 1_555 n
C6 H27 1.999(4) 1_555 n
C6 H28 1.998(4) 1_555 n
C7 C6 1.4594(31) 1_555 n
C7 N8 1.4407(32) 1_555 n
C7 H27 0.9801(8) 1_555 n
C7 H28 0.9800(8) 1_555 n
C7 H36 2.0889(33) 1_555 n
N8 C7 1.4407(32) 1_555 n
N8 C9 1.3151(31) 1_555 n
N8 H27 1.9819(33) 1_555 n
N8 H28 1.982(4) 1_555 n
N8 H36 0.9800(8) 1_555 n
C9 N8 1.3151(31) 1_555 n
C9 C10 1.4833(30) 1_555 n
C9 C13 2.086(4) 1_555 n
C9 C14 1.4259(30) 1_555 n
C9 H36 1.976(4) 1_555 n
C10 C9 1.4833(30) 1_555 n
C10 O11 1.2295(32) 1_555 n
C10 C13 1.5025(31) 1_555 n
C10 C14 2.088(5) 1_555 n
O11 C10 1.2295(32) 1_555 n
O11 H36 1.930(12) 1_655 n
O12 C13 1.2301(32) 1_555 n
O12 H35 1.924(12) 1_655 n
C13 C9 2.086(4) 1_555 n
C13 C10 1.5025(31) 1_555 n
C13 O12 1.2301(32) 1_555 n
C13 C14 1.4922(30) 1_555 n
C14 C9 1.4259(30) 1_555 n
C14 C10 2.088(5) 1_555 n
C14 C13 1.4922(30) 1_555 n
C14 N15 1.3074(31) 1_555 n
C14 H35 1.9618(31) 1_555 n
N15 C14 1.3074(31) 1_555 n
N15 C16 1.4615(32) 1_555 n
N15 H29 2.001(4) 1_555 n
N15 H30 2.004(4) 1_555 n
N15 H35 0.9800(8) 1_555 n
C16 N15 1.4615(32) 1_555 n
C16 C17 1.4895(31) 1_555 n
C16 H29 0.9800(8) 1_555 n
C16 H30 0.9800(8) 1_555 n
C17 C16 1.4895(31) 1_555 n
C17 N18 1.3229(31) 1_555 n
C17 C22 1.4345(31) 1_555 n
C17 H29 2.0280(33) 1_555 n
C17 H30 2.026(4) 1_555 n
N18 C17 1.3229(31) 1_555 n
N18 C19 1.3290(31) 1_555 n
N18 H31 1.9791(32) 1_555 n
C19 N18 1.3290(31) 1_555 n
C19 C20 1.3513(31) 1_555 n
C19 H31 0.9800(8) 1_555 n
C19 H32 2.0224(32) 1_555 n
C20 C19 1.3513(31) 1_555 n
C20 C21 1.3868(31) 1_555 n
C20 H31 1.9972(35) 1_555 n
C20 H32 0.9801(8) 1_555 n
C20 H33 2.0855(32) 1_555 n
C21 C20 1.3868(31) 1_555 n
C21 C22 1.3815(31) 1_555 n
C21 H32 2.056(4) 1_555 n
C21 H33 0.9800(8) 1_555 n
C21 H34 2.0518(32) 1_555 n
C22 C17 1.4345(31) 1_555 n
C22 C21 1.3815(31) 1_555 n
C22 H33 2.080(4) 1_555 n
C22 H34 0.9800(8) 1_555 n
H23 N1 1.9801(34) 1_555 n
H23 C2 0.9800(8) 1_555 n
H23 C3 1.9871(34) 1_555 n
H24 C2 2.0355(35) 1_555 n
H24 C3 0.9800(8) 1_555 n
H24 C4 2.0301(26) 1_555 n
H25 C3 1.9846(8) 1_555 n
H25 C4 0.9811(8) 1_555 n
H25 C5 1.984(4) 1_555 n
H26 C4 2.0263(34) 1_555 n
H26 C5 0.9800(8) 1_555 n
H26 C6 2.0622(34) 1_555 n
H27 C6 1.999(4) 1_555 n
H27 C7 0.9801(8) 1_555 n
H27 N8 1.9819(33) 1_555 n
H27 H28 1.6021(19) 1_555 n
H28 C6 1.998(4) 1_555 n
H28 C7 0.9800(8) 1_555 n
H28 N8 1.982(4) 1_555 n
H28 H27 1.6021(19) 1_555 n
H29 N15 2.001(4) 1_555 n
H29 C16 0.9800(8) 1_555 n
H29 C17 2.0280(33) 1_555 n
H29 H30 1.6010(20) 1_555 n
H30 N15 2.004(4) 1_555 n
H30 C16 0.9800(8) 1_555 n
H30 C17 2.026(4) 1_555 n
H30 H29 1.6010(20) 1_555 n
H31 N18 1.9791(32) 1_555 n
H31 C19 0.9800(8) 1_555 n
H31 C20 1.9972(35) 1_555 n
H32 C19 2.0224(32) 1_555 n
H32 C20 0.9801(8) 1_555 n
H32 C21 2.056(4) 1_555 n
H33 C20 2.0855(32) 1_555 n
H33 C21 0.9800(8) 1_555 n
H33 C22 2.080(4) 1_555 n
H34 C21 2.0518(32) 1_555 n
H34 C22 0.9800(8) 1_555 n
H35 O12 1.924(12) 1_455 n
H35 C14 1.9618(31) 1_555 n
H35 N15 0.9800(8) 1_555 n
H36 C7 2.0889(33) 1_555 n
H36 N8 0.9800(8) 1_555 n
H36 C9 1.976(4) 1_555 n
H36 O11 1.930(12) 1_455 n
